data_7702120
loop_
_publ_author_name
'Thiripuranathar, Gobika'
'Chan, Antony P. Y.'
'Mandal, Dipendu'
'Man, Wing Y.'
'Argentari, Mario'
'Rosair, Georgina M.'
'Welch, Alan J.'

_publ_section_title
;
 Double deboronation and homometalation of 1,1'-bis(ortho-carborane).
;
_journal_issue 6
_journal_name_full 'Dalton transactions (Cambridge, England : 2003)'
_journal_page_first 1811
_journal_page_last 1821
_journal_paper_doi 10.1039/c6dt04457c
_journal_volume 46
_journal_year 2017
_chemical_formula_moiety 'C14 H30 B18 Co2, C2 H3 N'
_chemical_formula_sum 'C16 H33 B18 Co2 N'
_chemical_formula_weight 551.87
_space_group_crystal_system monoclinic
_space_group_IT_number 9
_space_group_name_Hall 'C -2yc'
_space_group_name_H-M_alt 'C 1 c 1'
_atom_sites_solution_hydrogens mixed
_atom_sites_solution_primary direct
_audit_creation_date 2016-10-14
_audit_creation_method
;
Olex2 1.2
(compiled 2016.09.09 svn.r3337 for OlexSys, GUI svn.r5227)
;
_audit_update_record
;
2016-11-11 deposited with the CCDC.
2016-12-19 downloaded from the CCDC.
;
_cell_angle_alpha 90
_cell_angle_beta 97.611(3)
_cell_angle_gamma 90
_cell_formula_units_Z 4
_cell_length_a 10.5603(5)
_cell_length_b 26.9574(12)
_cell_length_c 9.0101(4)
_cell_measurement_reflns_used 6462
_cell_measurement_temperature 100(2)
_cell_measurement_theta_max 27.511
_cell_measurement_theta_min 2.736
_cell_volume 2542.4(2)
_computing_cell_refinement 'SAINT v7.68A (Bruker, 2009)'
_computing_data_reduction 'SAINT v7.68A (Bruker, 2009)'
_computing_molecular_graphics 'Olex2 (Dolomanov et al., 2009)'
_computing_publication_material 'Olex2 (Dolomanov et al., 2009)'
_computing_structure_refinement 'XL (Sheldrick, 2008)'
_computing_structure_solution 'ShelXS (Sheldrick, 2008)'
_diffrn_ambient_temperature 100.15
_diffrn_measured_fraction_theta_full 1.000
_diffrn_measured_fraction_theta_max 0.997
_diffrn_measurement_device_type 'Bruker APEX-II CCD'
_diffrn_measurement_method '\f and \w scans'
_diffrn_radiation_monochromator graphite
_diffrn_radiation_type MoK\a
_diffrn_radiation_wavelength 0.71073
_diffrn_reflns_av_R_equivalents 0.0483
_diffrn_reflns_av_unetI/netI 0.0605
_diffrn_reflns_Laue_measured_fraction_full 1.000
_diffrn_reflns_Laue_measured_fraction_max 0.997
_diffrn_reflns_limit_h_max 14
_diffrn_reflns_limit_h_min -14
_diffrn_reflns_limit_k_max 37
_diffrn_reflns_limit_k_min -34
_diffrn_reflns_limit_l_max 12
_diffrn_reflns_limit_l_min -12
_diffrn_reflns_number 25633
_diffrn_reflns_point_group_measured_fraction_full 0.998
_diffrn_reflns_point_group_measured_fraction_max 0.975
_diffrn_reflns_theta_full 26.000
_diffrn_reflns_theta_max 30.027
_diffrn_reflns_theta_min 2.087
_diffrn_standards_number 0
_exptl_absorpt_coefficient_mu 1.316
_exptl_absorpt_correction_T_max 0.7460
_exptl_absorpt_correction_T_min 0.6445
_exptl_absorpt_correction_type multi-scan
_exptl_absorpt_process_details
;
SADABS-2008/1 (Bruker,2008) was used for absorption correction.
wR2(int) was 0.0751 before and 0.0615 after correction.
The Ratio of minimum to maximum transmission is 0.8639.
The \l/2 correction factor is 0.0015.
;
_exptl_crystal_colour red
_exptl_crystal_colour_primary red
_exptl_crystal_density_diffrn 1.442
_exptl_crystal_description NEEDLE
_exptl_crystal_F_000 1120
_exptl_crystal_size_max 0.52
_exptl_crystal_size_mid 0.2
_exptl_crystal_size_min 0.08
_refine_diff_density_max 0.676
_refine_diff_density_min -0.356
_refine_diff_density_rms 0.069
_refine_ls_abs_structure_details
;
 Flack x determined using 2760 quotients [(I+)-(I-)]/[(I+)+(I-)]
 (Parsons, Flack and Wagner, Acta Cryst. B69 (2013) 249-259).
;
_refine_ls_abs_structure_Flack 0.022(8)
_refine_ls_extinction_method none
_refine_ls_goodness_of_fit_ref 0.984
_refine_ls_hydrogen_treatment mixed
_refine_ls_matrix_type full
_refine_ls_number_parameters 395
_refine_ls_number_reflns 7256
_refine_ls_number_restraints 2
_refine_ls_restrained_S_all 0.984
_refine_ls_R_factor_all 0.0421
_refine_ls_R_factor_gt 0.0352
_refine_ls_shift/su_max 0.000
_refine_ls_shift/su_mean 0.000
_refine_ls_structure_factor_coef Fsqd
_refine_ls_weighting_details 'w=1/[\s^2^(Fo^2^)+(0.0267P)^2^] where P=(Fo^2^+2Fc^2^)/3'
_refine_ls_weighting_scheme calc
_refine_ls_wR_factor_gt 0.0633
_refine_ls_wR_factor_ref 0.0656
_reflns_Friedel_coverage 0.951
_reflns_Friedel_fraction_full 0.996
_reflns_Friedel_fraction_max 0.953
_reflns_number_gt 6539
_reflns_number_total 7256
_reflns_threshold_expression 'I > 2\s(I)'
_cod_data_source_file c6dt04457c2.cif
_cod_data_source_block 4971
_cod_database_code 7702120
_shelx_space_group_comment
;
The symmetry employed for this shelxl refinement is uniquely defined
by the following loop, which should always be used as a source of
symmetry information in preference to the above space-group names.
They are only intended as comments.
;
_shelx_estimated_absorpt_t_max 0.902
_shelx_estimated_absorpt_t_min 0.548
_olex2_refinement_description
;
1. Fixed Uiso
 At 1.2 times of:
  All B(H) groups, All C(H) groups
 At 1.5 times of:
  All C(H,H,H) groups
2.a Ternary CH refined with riding coordinates:
 C31(H31), C32(H32), C33(H33), C34(H34), C35(H35), C31'(H31'), C32'(H32'),
 C33'(H33'), C34'(H34'), C35'(H35')
2.b Idealised Me refined as rotating group:
 C1S(H1SA,H1SB,H1SC)
;
_shelx_shelxl_version_number 2014/7
_olex2_computing_structure_solution_long 'ShelXS (Sheldrick, 2008)'
_olex2_date_sample_submission clear
_olex2_submission_special_instructions 'No special instructions were received'

loop_
_space_group_symop_operation_xyz
'x, y, z'
'x, -y, z+1/2'
'x+1/2, y+1/2, z'
'x+1/2, -y+1/2, z+1/2'

loop_
_atom_site_label
_atom_site_type_symbol
_atom_site_fract_x
_atom_site_fract_y
_atom_site_fract_z
_atom_site_U_iso_or_equiv
_atom_site_adp_type
_atom_site_occupancy
_atom_site_site_symmetry_order
_atom_site_calc_flag
_atom_site_refinement_flags_posn
C1 C 0.8061(3) 0.11269(11) 0.2386(4) 0.0112(6) Uani 1 1 d .
C2 C 0.8891(3) 0.06137(12) 0.2139(4) 0.0116(6) Uani 1 1 d .
H2 H 0.878(3) 0.0469(12) 0.119(4) 0.014 Uiso 1 1 d R
Co3 Co 1.00290(4) 0.12285(2) 0.21248(4) 0.01138(10) Uani 1 1 d .
B4 B 0.8963(4) 0.14688(14) 0.3769(4) 0.0145(8) Uani 1 1 d .
H4 H 0.888(3) 0.1867(13) 0.373(4) 0.017 Uiso 1 1 d R
B5 B 0.7625(4) 0.11017(14) 0.4164(4) 0.0134(7) Uani 1 1 d .
H5 H 0.667(3) 0.1240(12) 0.435(4) 0.016 Uiso 1 1 d R
B6 B 0.7577(4) 0.05571(13) 0.3105(4) 0.0130(7) Uani 1 1 d .
H6 H 0.672(4) 0.0393(12) 0.260(4) 0.016 Uiso 1 1 d R
B7 B 1.0326(4) 0.05701(13) 0.3295(4) 0.0131(7) Uani 1 1 d .
H7 H 1.108(3) 0.0343(13) 0.290(4) 0.016 Uiso 1 1 d R
B8 B 1.0401(4) 0.11210(15) 0.4447(4) 0.0145(8) Uani 1 1 d .
H8 H 1.136(4) 0.1294(12) 0.501(4) 0.017 Uiso 1 1 d R
B9 B 0.9060(4) 0.11043(14) 0.5436(4) 0.0149(8) Uani 1 1 d .
H9 H 0.911(4) 0.1280(12) 0.654(4) 0.018 Uiso 1 1 d R
B10 B 0.8209(4) 0.05415(14) 0.5005(4) 0.0150(8) Uani 1 1 d .
H10 H 0.763(3) 0.0358(12) 0.578(4) 0.018 Uiso 1 1 d R
B11 B 0.8975(4) 0.02185(14) 0.3651(4) 0.0140(7) Uani 1 1 d .
H11 H 0.895(3) -0.0167(13) 0.338(4) 0.017 Uiso 1 1 d R
B12 B 0.9902(4) 0.05430(14) 0.5128(4) 0.0145(7) Uani 1 1 d .
H12 H 1.050(3) 0.0346(13) 0.596(4) 0.017 Uiso 1 1 d R
C31 C 1.1055(4) 0.11489(14) 0.0295(4) 0.0218(8) Uani 1 1 d .
H31 H 1.1024 0.0857 -0.0391 0.026 Uiso 1 1 calc R
C32 C 1.1870(4) 0.12044(15) 0.1666(4) 0.0247(9) Uani 1 1 d .
H32 H 1.2545 0.0966 0.2098 0.030 Uiso 1 1 calc R
C33 C 1.1598(3) 0.16750(14) 0.2278(4) 0.0219(8) Uani 1 1 d .
H33 H 1.2050 0.1824 0.3219 0.026 Uiso 1 1 calc R
C34 C 1.0634(3) 0.19022(13) 0.1297(4) 0.0176(7) Uani 1 1 d .
H34 H 1.0251 0.2235 0.1438 0.021 Uiso 1 1 calc R
C35 C 1.0307(3) 0.15830(13) 0.0060(4) 0.0168(7) Uani 1 1 d .
H35 H 0.9630 0.1646 -0.0805 0.020 Uiso 1 1 calc R
C1' C 0.7072(3) 0.13324(11) 0.1088(4) 0.0116(6) Uani 1 1 d .
C2' C 0.5512(3) 0.12472(12) 0.1098(4) 0.0157(7) Uani 1 1 d .
H2' H 0.533(3) 0.1072(13) 0.199(4) 0.019 Uiso 1 1 d R
Co3' Co 0.60018(4) 0.19663(2) 0.16105(4) 0.01250(10) Uani 1 1 d .
B4' B 0.7251(4) 0.18592(14) 0.0039(4) 0.0144(8) Uani 1 1 d .
H4' H 0.814(3) 0.2095(13) 0.035(4) 0.017 Uiso 1 1 d R
B5' B 0.7390(4) 0.12425(14) -0.0717(4) 0.0142(7) Uani 1 1 d .
H5' H 0.823(4) 0.1062(13) -0.082(4) 0.017 Uiso 1 1 d R
B6' B 0.6280(4) 0.08553(14) -0.0017(4) 0.0135(7) Uani 1 1 d .
H6' H 0.640(4) 0.0489(13) 0.025(4) 0.016 Uiso 1 1 d R
B7' B 0.4563(4) 0.16830(15) 0.0073(4) 0.0163(8) Uani 1 1 d .
H7' H 0.365(4) 0.1762(13) 0.028(4) 0.020 Uiso 1 1 d R
B8' B 0.5673(4) 0.20845(17) -0.0694(5) 0.0163(8) Uani 1 1 d .
H8' H 0.544(3) 0.2467(14) -0.102(4) 0.020 Uiso 1 1 d R
B9' B 0.6542(4) 0.17077(15) -0.1828(4) 0.0173(8) Uani 1 1 d .
H9' H 0.697(4) 0.1881(13) -0.282(5) 0.021 Uiso 1 1 d R
B10' B 0.5939(4) 0.10947(15) -0.1842(4) 0.0162(8) Uani 1 1 d .
H10' H 0.592(4) 0.0845(13) -0.274(4) 0.019 Uiso 1 1 d R
B11' B 0.4740(4) 0.10756(15) -0.0630(4) 0.0176(8) Uani 1 1 d .
H11' H 0.399(4) 0.0806(13) -0.064(4) 0.021 Uiso 1 1 d R
B12' B 0.4869(4) 0.15974(16) -0.1808(4) 0.0199(8) Uani 1 1 d .
H12' H 0.409(4) 0.1690(13) -0.275(4) 0.024 Uiso 1 1 d R
C31' C 0.6890(4) 0.25497(12) 0.2861(4) 0.0193(7) Uani 1 1 d .
H31' H 0.7787 0.2666 0.2844 0.023 Uiso 1 1 calc R
C32' C 0.6480(3) 0.22042(12) 0.3883(4) 0.0161(7) Uani 1 1 d .
H32' H 0.7042 0.2023 0.4687 0.019 Uiso 1 1 calc R
C33' C 0.5147(4) 0.21406(14) 0.3510(4) 0.0206(8) Uani 1 1 d .
H33' H 0.4595 0.1915 0.4028 0.025 Uiso 1 1 calc R
C34' C 0.4724(4) 0.24611(14) 0.2293(4) 0.0261(9) Uani 1 1 d .
H34' H 0.3820 0.2511 0.1827 0.031 Uiso 1 1 calc R
C35' C 0.5810(4) 0.27116(13) 0.1907(4) 0.0271(9) Uani 1 1 d .
H35' H 0.5805 0.2970 0.1110 0.033 Uiso 1 1 calc R
C2S C 0.3937(4) -0.04818(16) -0.0088(4) 0.0291(9) Uani 1 1 d .
N3S N 0.4225(3) -0.06969(16) -0.1072(4) 0.0445(10) Uani 1 1 d .
C1S C 0.3554(4) -0.02020(16) 0.1151(4) 0.0348(10) Uani 1 1 d .
H1SA H 0.3307 -0.0431 0.1906 0.052 Uiso 1 1 calc GR
H1SB H 0.2826 0.0011 0.0787 0.052 Uiso 1 1 calc GR
H1SC H 0.4269 0.0004 0.1599 0.052 Uiso 1 1 calc GR

loop_
_atom_site_aniso_label
_atom_site_aniso_U_11
_atom_site_aniso_U_22
_atom_site_aniso_U_33
_atom_site_aniso_U_23
_atom_site_aniso_U_13
_atom_site_aniso_U_12
C1 0.0154(16) 0.0081(15) 0.0106(15) 0.0010(12) 0.0032(13) 0.0015(12)
C2 0.0148(16) 0.0124(16) 0.0075(15) 0.0005(12) 0.0014(12) 0.0019(12)
Co3 0.0125(2) 0.0123(2) 0.0101(2) 0.00101(19) 0.00396(16) -0.00025(18)
B4 0.0174(19) 0.014(2) 0.0129(18) -0.0024(15) 0.0052(15) -0.0007(15)
B5 0.0169(19) 0.0125(18) 0.0115(17) 0.0007(13) 0.0047(14) 0.0006(14)
B6 0.0169(18) 0.0107(17) 0.0123(17) 0.0012(14) 0.0047(14) -0.0013(14)
B7 0.0165(18) 0.0106(18) 0.0122(18) 0.0007(14) 0.0016(14) 0.0003(14)
B8 0.017(2) 0.0142(19) 0.0120(19) 0.0013(15) 0.0002(15) -0.0013(15)
B9 0.0201(19) 0.0140(18) 0.0111(18) 0.0003(14) 0.0036(15) -0.0004(15)
B10 0.0200(19) 0.0141(19) 0.0117(18) 0.0007(14) 0.0045(15) 0.0010(15)
B11 0.0190(19) 0.0099(18) 0.0131(17) 0.0033(14) 0.0022(15) 0.0018(14)
B12 0.0171(19) 0.0149(19) 0.0114(17) 0.0033(14) 0.0014(15) 0.0013(15)
C31 0.024(2) 0.023(2) 0.0220(19) -0.0005(15) 0.0155(16) -0.0007(15)
C32 0.0128(18) 0.035(2) 0.029(2) 0.0129(18) 0.0121(16) 0.0038(15)
C33 0.0150(17) 0.034(2) 0.0173(18) 0.0037(16) 0.0038(14) -0.0105(15)
C34 0.0201(18) 0.0170(17) 0.0168(18) 0.0025(14) 0.0068(14) -0.0073(13)
C35 0.0167(17) 0.0227(18) 0.0120(16) 0.0040(13) 0.0059(14) -0.0020(14)
C1' 0.0144(15) 0.0113(15) 0.0099(15) -0.0004(12) 0.0037(12) 0.0018(12)
C2' 0.0153(16) 0.0176(17) 0.0142(16) -0.0010(14) 0.0020(13) -0.0006(13)
Co3' 0.0165(2) 0.0119(2) 0.0096(2) 0.00028(17) 0.00351(16) 0.00300(18)
B4' 0.0173(19) 0.0140(18) 0.0126(18) 0.0026(14) 0.0045(15) 0.0044(15)
B5' 0.0156(18) 0.0166(19) 0.0110(17) -0.0017(15) 0.0039(14) 0.0022(15)
B6' 0.0155(18) 0.0147(19) 0.0105(17) -0.0032(14) 0.0021(14) 0.0002(14)
B7' 0.0165(19) 0.018(2) 0.0142(18) 0.0003(15) 0.0023(15) 0.0023(15)
B8' 0.019(2) 0.020(2) 0.0113(18) 0.0042(16) 0.0057(16) 0.0056(17)
B9' 0.021(2) 0.021(2) 0.0103(18) 0.0020(15) 0.0032(15) 0.0077(16)
B10' 0.0167(19) 0.022(2) 0.0101(18) -0.0026(15) 0.0010(15) 0.0024(15)
B11' 0.0172(19) 0.021(2) 0.0143(19) -0.0044(15) 0.0025(15) 0.0017(15)
B12' 0.019(2) 0.032(2) 0.0094(18) 0.0000(16) 0.0018(15) 0.0040(17)
C31' 0.029(2) 0.0119(16) 0.0187(17) -0.0056(13) 0.0084(15) -0.0015(14)
C32' 0.0247(19) 0.0142(17) 0.0100(16) -0.0039(13) 0.0047(14) 0.0022(14)
C33' 0.025(2) 0.0202(19) 0.0194(19) -0.0073(15) 0.0126(15) -0.0003(16)
C34' 0.024(2) 0.027(2) 0.026(2) -0.0156(17) -0.0016(17) 0.0124(15)
C35' 0.053(3) 0.0109(17) 0.0171(19) -0.0002(14) 0.0046(18) 0.0087(17)
C2S 0.022(2) 0.047(3) 0.0177(19) -0.0001(18) 0.0004(16) 0.0066(18)
N3S 0.0238(19) 0.080(3) 0.028(2) -0.015(2) -0.0035(16) 0.0113(19)
C1S 0.043(3) 0.038(2) 0.024(2) -0.0007(18) 0.0067(19) 0.012(2)

loop_
_atom_type_symbol
_atom_type_description
_atom_type_scat_dispersion_real
_atom_type_scat_dispersion_imag
_atom_type_scat_source
C C 0.0033 0.0016 'International Tables Vol C Tables 4.2.6.8 and 6.1.1.4'
H H 0.0000 0.0000 'International Tables Vol C Tables 4.2.6.8 and 6.1.1.4'
B B 0.0013 0.0007 'International Tables Vol C Tables 4.2.6.8 and 6.1.1.4'
Co Co 0.3494 0.9721 'International Tables Vol C Tables 4.2.6.8 and 6.1.1.4'
N N 0.0061 0.0033 'International Tables Vol C Tables 4.2.6.8 and 6.1.1.4'

loop_
_geom_angle_atom_site_label_1
_geom_angle_atom_site_label_2
_geom_angle_atom_site_label_3
_geom_angle
C2 C1 Co3 63.67(15)
C2 C1 B4 106.8(2)
C2 C1 B5 107.5(2)
C2 C1 B6 60.7(2)
B4 C1 Co3 63.95(16)
B4 C1 B6 110.9(2)
B5 C1 Co3 119.3(2)
B5 C1 B4 62.7(2)
B5 C1 B6 60.0(2)
B6 C1 Co3 118.9(2)
C1' C1 C2 120.3(2)
C1' C1 Co3 115.8(2)
C1' C1 B4 126.8(3)
C1' C1 B5 118.4(3)
C1' C1 B6 112.7(3)
C1 C2 H2 117(2)
C1 C2 Co3 69.45(16)
C1 C2 B6 62.49(19)
C1 C2 B7 114.3(3)
C1 C2 B11 112.4(2)
Co3 C2 H2 110(2)
B6 C2 H2 114(2)
B6 C2 Co3 125.6(2)
B7 C2 H2 121(2)
B7 C2 Co3 65.77(17)
B7 C2 B6 112.8(3)
B11 C2 H2 117(2)
B11 C2 Co3 122.5(2)
B11 C2 B6 60.7(2)
B11 C2 B7 62.0(2)
C1 Co3 C35 113.50(13)
C2 Co3 C1 46.88(12)
C2 Co3 B4 82.76(14)
C2 Co3 B7 49.58(14)
C2 Co3 B8 85.09(14)
C2 Co3 C31 106.65(14)
C2 Co3 C34 155.59(13)
C2 Co3 C35 120.90(13)
B4 Co3 C1 48.41(14)
B4 Co3 B8 51.66(16)
B4 Co3 C31 167.26(16)
B4 Co3 C34 101.70(15)
B4 Co3 C35 128.91(14)
B7 Co3 C1 85.29(14)
B7 Co3 B4 87.93(15)
B7 Co3 B8 51.44(15)
B7 Co3 C31 104.69(14)
B7 Co3 C34 153.27(15)
B7 Co3 C35 142.72(14)
B8 Co3 C1 85.92(14)
B8 Co3 C31 136.14(16)
B8 Co3 C35 153.82(14)
C31 Co3 C1 133.06(14)
C31 Co3 C35 38.83(13)
C32 Co3 C1 169.42(14)
C32 Co3 C2 123.43(15)
C32 Co3 B4 140.72(16)
C32 Co3 B7 89.53(15)
C32 Co3 B8 98.05(16)
C32 Co3 C31 39.98(15)
C32 Co3 C34 67.17(15)
C32 Co3 C35 66.13(14)
C33 Co3 C1 149.43(14)
C33 Co3 C2 161.81(14)
C33 Co3 B4 106.24(15)
C33 Co3 B7 113.92(15)
C33 Co3 B8 88.33(15)
C33 Co3 C31 67.31(15)
C33 Co3 C32 40.97(16)
C33 Co3 C34 39.51(14)
C33 Co3 C35 65.95(14)
C34 Co3 C1 119.78(13)
C34 Co3 B8 116.69(15)
C34 Co3 C31 66.16(14)
C34 Co3 C35 38.94(13)
C1 B4 Co3 67.64(16)
C1 B4 H4 118(2)
C1 B4 B5 58.5(2)
C1 B4 B8 108.8(3)
C1 B4 B9 106.1(3)
Co3 B4 H4 110(2)
B5 B4 Co3 118.9(2)
B5 B4 H4 120(2)
B5 B4 B8 107.0(3)
B8 B4 Co3 64.67(17)
B8 B4 H4 126(2)
B9 B4 Co3 116.9(2)
B9 B4 H4 125(2)
B9 B4 B5 59.3(2)
B9 B4 B8 58.8(2)
C1 B5 B4 58.8(2)
C1 B5 H5 119.2(19)
C1 B5 B6 61.2(2)
C1 B5 B9 106.8(3)
C1 B5 B10 108.1(2)
B4 B5 H5 126.7(17)
B6 B5 B4 108.7(3)
B6 B5 H5 113.9(18)
B6 B5 B9 108.4(3)
B6 B5 B10 59.9(2)
B9 B5 B4 60.0(2)
B9 B5 H5 128.0(19)
B10 B5 B4 108.5(3)
B10 B5 H5 119.8(17)
B10 B5 B9 60.4(2)
C1 B6 H6 118.4(19)
C2 B6 C1 56.79(18)
C2 B6 B5 103.4(3)
C2 B6 H6 121.0(19)
C2 B6 B10 105.4(3)
C2 B6 B11 59.1(2)
B5 B6 C1 58.77(19)
B5 B6 H6 123.2(19)
B5 B6 B10 60.5(2)
B5 B6 B11 108.8(3)
B10 B6 C1 106.7(3)
B10 B6 H6 127.4(19)
B11 B6 C1 106.4(3)
B11 B6 H6 123.3(19)
B11 B6 B10 61.0(2)
C2 B7 Co3 64.65(16)
C2 B7 H7 117.3(19)
C2 B7 B8 105.0(3)
C2 B7 B11 58.9(2)
C2 B7 B12 104.8(3)
Co3 B7 H7 112.5(18)
B8 B7 Co3 65.13(17)
B8 B7 H7 131.7(19)
B11 B7 Co3 118.6(2)
B11 B7 H7 113.1(18)
B11 B7 B8 108.1(3)
B12 B7 Co3 118.1(2)
B12 B7 H7 124.0(18)
B12 B7 B8 59.7(2)
B12 B7 B11 60.1(2)
Co3 B8 H8 114.4(17)
B4 B8 Co3 63.67(17)
B4 B8 H8 125.3(17)
B7 B8 Co3 63.43(17)
B7 B8 B4 105.0(3)
B7 B8 H8 123.0(17)
B9 B8 Co3 116.7(2)
B9 B8 B4 59.6(2)
B9 B8 B7 106.9(3)
B9 B8 H8 120.0(17)
B9 B8 B12 60.7(2)
B12 B8 Co3 116.1(2)
B12 B8 B4 107.2(3)
B12 B8 B7 59.1(2)
B12 B8 H8 118.7(17)
B4 B9 H9 121.2(18)
B4 B9 B12 107.9(3)
B5 B9 B4 60.7(2)
B5 B9 H9 122(2)
B5 B9 B10 59.5(2)
B5 B9 B12 107.2(3)
B8 B9 B4 61.5(2)
B8 B9 B5 110.3(3)
B8 B9 H9 120(2)
B8 B9 B10 109.0(3)
B8 B9 B12 59.9(2)
B10 B9 B4 108.3(3)
B10 B9 H9 121.9(19)
B10 B9 B12 59.6(2)
B12 B9 H9 122.4(19)
B5 B10 B9 60.1(2)
B5 B10 H10 117.7(18)
B5 B10 B11 106.8(2)
B5 B10 B12 108.5(3)
B6 B10 B5 59.6(2)
B6 B10 B9 108.0(3)
B6 B10 H10 117.2(19)
B6 B10 B11 59.4(2)
B6 B10 B12 108.1(3)
B9 B10 H10 123.3(18)
B11 B10 B9 107.8(3)
B11 B10 H10 123.7(18)
B12 B10 B9 60.7(2)
B12 B10 H10 126.7(19)
B12 B10 B11 59.9(2)
C2 B11 B6 60.1(2)
C2 B11 B7 59.1(2)
C2 B11 B10 105.0(3)
C2 B11 H11 115.1(19)
C2 B11 B12 104.7(3)
B6 B11 B7 109.8(3)
B6 B11 B10 59.6(2)
B6 B11 H11 117(2)
B6 B11 B12 108.3(3)
B7 B11 B10 108.1(3)
B7 B11 H11 118.2(19)
B10 B11 H11 129.4(19)
B12 B11 B7 59.7(2)
B12 B11 B10 60.0(2)
B12 B11 H11 130(2)
B7 B12 B8 61.2(2)
B7 B12 B9 107.5(3)
B7 B12 B10 108.6(3)
B7 B12 B11 60.2(2)
B7 B12 H12 118.9(19)
B8 B12 B9 59.4(2)
B8 B12 H12 121(2)
B9 B12 H12 125.1(19)
B10 B12 B8 108.8(3)
B10 B12 B9 59.8(2)
B10 B12 H12 123(2)
B11 B12 B8 109.4(3)
B11 B12 B9 107.2(3)
B11 B12 B10 60.1(2)
B11 B12 H12 120.2(19)
Co3 C31 H31 126.1
C32 C31 Co3 67.8(2)
C32 C31 H31 126.1
C35 C31 Co3 72.4(2)
C35 C31 H31 126.1
C35 C31 C32 107.9(3)
Co3 C32 H32 126.2
C31 C32 Co3 72.2(2)
C31 C32 H32 126.2
C31 C32 C33 107.5(3)
C33 C32 Co3 69.4(2)
C33 C32 H32 126.2
Co3 C33 H33 125.9
C32 C33 Co3 69.6(2)
C32 C33 H33 125.9
C34 C33 Co3 72.4(2)
C34 C33 C32 108.2(3)
C34 C33 H33 125.9
Co3 C34 H34 125.9
C33 C34 Co3 68.05(19)
C33 C34 H34 125.9
C33 C34 C35 108.2(3)
C35 C34 Co3 72.47(19)
C35 C34 H34 125.9
Co3 C35 H35 125.9
C31 C35 Co3 68.8(2)
C31 C35 C34 108.2(3)
C31 C35 H35 125.9
C34 C35 Co3 68.58(18)
C34 C35 H35 125.9
C1 C1' C2' 120.7(3)
C1 C1' Co3' 116.1(2)
C1 C1' B4' 126.1(3)
C1 C1' B5' 117.6(3)
C1 C1' B6' 112.5(2)
C2' C1' Co3' 63.65(16)
C2' C1' B4' 107.2(3)
C2' C1' B5' 107.6(3)
C2' C1' B6' 60.5(2)
B4' C1' Co3' 64.09(16)
B4' C1' B6' 111.6(3)
B5' C1' Co3' 119.8(2)
B5' C1' B4' 63.3(2)
B5' C1' B6' 60.2(2)
B6' C1' Co3' 118.8(2)
C1' C2' H2' 112(2)
C1' C2' Co3' 69.47(16)
C1' C2' B6' 62.7(2)
C1' C2' B7' 114.0(3)
C1' C2' B11' 112.5(3)
Co3' C2' H2' 110(2)
B6' C2' H2' 110(2)
B6' C2' Co3' 125.9(2)
B7' C2' H2' 127(2)
B7' C2' Co3' 65.66(18)
B7' C2' B6' 112.8(3)
B11' C2' H2' 120(2)
B11' C2' Co3' 122.3(2)
B11' C2' B6' 60.9(2)
B11' C2' B7' 61.9(2)
C1' Co3' C32' 112.69(13)
C2' Co3' C1' 46.88(13)
C2' Co3' B4' 83.03(14)
C2' Co3' B7' 49.82(15)
C2' Co3' B8' 85.18(17)
C2' Co3' C31' 157.00(14)
C2' Co3' C32' 121.40(13)
C2' Co3' C33' 105.93(14)
C2' Co3' C34' 121.89(15)
B4' Co3' C1' 48.45(14)
B4' Co3' B8' 51.66(16)
B4' Co3' C31' 101.10(15)
B4' Co3' C32' 127.02(15)
B4' Co3' C33' 165.93(16)
B7' Co3' C1' 85.40(14)
B7' Co3' B4' 88.19(16)
B7' Co3' B8' 51.44(17)
B7' Co3' C31' 151.81(15)
B7' Co3' C32' 144.38(14)
B7' Co3' C33' 105.88(15)
B8' Co3' C1' 85.75(14)
B8' Co3' C31' 115.28(16)
B8' Co3' C32' 153.39(15)
B8' Co3' C33' 138.43(16)
C31' Co3' C1' 120.66(14)
C31' Co3' C32' 39.15(13)
C31' Co3' C33' 66.41(14)
C33' Co3' C1' 131.19(14)
C33' Co3' C32' 39.01(14)
C34' Co3' C1' 167.41(15)
C34' Co3' B4' 142.87(16)
C34' Co3' B7' 89.25(15)
C34' Co3' B8' 99.80(16)
C34' Co3' C31' 67.26(15)
C34' Co3' C32' 66.39(14)
C34' Co3' C33' 40.12(15)
C35' Co3' C1' 151.82(15)
C35' Co3' C2' 159.58(16)
C35' Co3' B4' 108.00(16)
C35' Co3' B7' 112.06(17)
C35' Co3' B8' 88.49(16)
C35' Co3' C31' 39.77(16)
C35' Co3' C32' 66.10(14)
C35' Co3' C33' 67.07(15)
C35' Co3' C34' 40.44(16)
C1' B4' Co3' 67.46(17)
C1' B4' H4' 118.2(18)
C1' B4' B5' 58.1(2)
C1' B4' B8' 108.2(3)
C1' B4' B9' 105.2(3)
Co3' B4' H4' 109.5(18)
B5' B4' Co3' 118.3(2)
B5' B4' H4' 120.0(18)
B5' B4' B8' 106.7(3)
B8' B4' Co3' 64.29(17)
B8' B4' H4' 126.1(18)
B9' B4' Co3' 116.5(2)
B9' B4' H4' 125.7(18)
B9' B4' B5' 58.9(2)
B9' B4' B8' 59.1(2)
C1' B5' B4' 58.6(2)
C1' B5' H5' 115(2)
C1' B5' B6' 61.2(2)
C1' B5' B9' 106.7(3)
C1' B5' B10' 108.1(3)
B4' B5' H5' 126(2)
B6' B5' B4' 108.7(3)
B6' B5' H5' 112(2)
B6' B5' B9' 108.3(3)
B6' B5' B10' 60.0(2)
B9' B5' B4' 60.2(2)
B9' B5' H5' 132(2)
B10' B5' B4' 108.4(3)
B10' B5' H5' 122(2)
B10' B5' B9' 60.0(2)
C1' B6' H6' 122(2)
C2' B6' C1' 56.81(19)
C2' B6' B5' 103.5(3)
C2' B6' H6' 120(2)
C2' B6' B10' 105.3(3)
C2' B6' B11' 59.3(2)
B5' B6' C1' 58.6(2)
B5' B6' H6' 127(2)
B5' B6' B10' 60.5(2)
B5' B6' B11' 108.8(3)
B10' B6' C1' 106.4(3)
B10' B6' H6' 126(2)
B11' B6' C1' 106.3(3)
B11' B6' H6' 119(2)
B11' B6' B10' 60.9(2)
C2' B7' Co3' 64.52(18)
C2' B7' H7' 122(2)
C2' B7' B8' 104.6(3)
C2' B7' B11' 58.9(2)
C2' B7' B12' 104.8(3)
Co3' B7' H7' 115(2)
B8' B7' Co3' 64.9(2)
B8' B7' H7' 128(2)
B11' B7' Co3' 118.6(2)
B11' B7' H7' 114(2)
B11' B7' B8' 108.3(3)
B11' B7' B12' 60.0(2)
B12' B7' Co3' 118.5(2)
B12' B7' H7' 119(2)
B12' B7' B8' 60.2(2)
Co3' B8' H8' 114.6(19)
B4' B8' Co3' 64.06(18)
B4' B8' H8' 125(2)
B7' B8' Co3' 63.67(18)
B7' B8' B4' 105.8(3)
B7' B8' H8' 122.4(19)
B9' B8' Co3' 117.0(3)
B9' B8' B4' 59.9(2)
B9' B8' B7' 106.8(3)
B9' B8' H8' 119.9(19)
B9' B8' B12' 60.2(2)
B12' B8' Co3' 116.7(3)
B12' B8' B4' 107.6(3)
B12' B8' B7' 59.4(2)
B12' B8' H8' 118(2)
B4' B9' H9' 119(2)
B5' B9' B4' 61.0(2)
B5' B9' B8' 109.9(3)
B5' B9' H9' 120.4(19)
B5' B9' B12' 107.6(3)
B8' B9' B4' 61.0(2)
B8' B9' H9' 119.9(18)
B8' B9' B12' 60.4(2)
B10' B9' B4' 108.9(3)
B10' B9' B5' 59.9(2)
B10' B9' B8' 108.9(3)
B10' B9' H9' 123.3(18)
B10' B9' B12' 59.4(2)
B12' B9' B4' 108.5(3)
B12' B9' H9' 124(2)
B5' B10' B9' 60.1(2)
B5' B10' H10' 121(2)
B5' B10' B11' 106.8(3)
B6' B10' B5' 59.5(2)
B6' B10' B9' 107.9(3)
B6' B10' H10' 117.7(19)
B6' B10' B11' 59.3(2)
B6' B10' B12' 108.5(3)
B9' B10' H10' 124.9(19)
B9' B10' B11' 107.9(3)
B11' B10' H10' 121(2)
B12' B10' B5' 109.0(3)
B12' B10' B9' 60.9(2)
B12' B10' H10' 124(2)
B12' B10' B11' 60.2(2)
C2' B11' B6' 59.8(2)
C2' B11' B7' 59.3(2)
C2' B11' B10' 104.9(3)
C2' B11' H11' 117(2)
C2' B11' B12' 105.2(3)
B6' B11' B7' 109.7(3)
B6' B11' B10' 59.8(2)
B6' B11' H11' 115(2)
B6' B11' B12' 108.4(3)
B7' B11' B10' 108.0(3)
B7' B11' H11' 120.8(19)
B7' B11' B12' 60.2(2)
B10' B11' H11' 127.0(19)
B12' B11' B10' 59.6(2)
B12' B11' H11' 130(2)
B7' B12' B8' 60.4(2)
B7' B12' B9' 106.9(3)
B7' B12' H12' 118.6(19)
B8' B12' H12' 120.1(19)
B9' B12' B8' 59.4(2)
B9' B12' H12' 125.4(19)
B10' B12' B7' 108.2(3)
B10' B12' B8' 108.3(3)
B10' B12' B9' 59.6(2)
B10' B12' B11' 60.2(2)
B10' B12' H12' 124.2(19)
B11' B12' B7' 59.8(2)
B11' B12' B8' 108.2(3)
B11' B12' B9' 106.9(3)
B11' B12' H12' 121.1(19)
Co3' C31' H31' 126.0
C32' C31' Co3' 72.61(19)
C32' C31' H31' 126.0
C35' C31' Co3' 68.4(2)
C35' C31' H31' 126.0
C35' C31' C32' 108.0(3)
Co3' C32' H32' 126.1
C31' C32' Co3' 68.24(19)
C31' C32' H32' 126.1
C33' C32' Co3' 68.6(2)
C33' C32' C31' 107.8(3)
C33' C32' H32' 126.1
Co3' C33' H33' 125.9
C32' C33' Co3' 72.39(19)
C32' C33' H33' 125.9
C32' C33' C34' 108.1(3)
C34' C33' Co3' 68.33(19)
C34' C33' H33' 125.9
Co3' C34' H34' 126.3
C33' C34' Co3' 71.5(2)
C33' C34' H34' 126.3
C35' C34' Co3' 69.45(19)
C35' C34' C33' 107.3(3)
C35' C34' H34' 126.3
Co3' C35' H35' 125.6
C31' C35' Co3' 71.8(2)
C31' C35' C34' 108.7(3)
C31' C35' H35' 125.6
C34' C35' Co3' 70.1(2)
C34' C35' H35' 125.6
N3S C2S C1S 179.0(5)
C2S C1S H1SA 109.5
C2S C1S H1SB 109.5
C2S C1S H1SC 109.5
H1SA C1S H1SB 109.5
H1SA C1S H1SC 109.5
H1SB C1S H1SC 109.5

loop_
_geom_bond_atom_site_label_1
_geom_bond_atom_site_label_2
_geom_bond_distance
C1 C2 1.668(4)
C1 Co3 2.140(3)
C1 B4 1.731(5)
C1 B5 1.725(5)
C1 B6 1.768(5)
C1 C1' 1.563(5)
C2 H2 0.93(4)
C2 Co3 2.049(3)
C2 B6 1.739(5)
C2 B7 1.726(5)
C2 B11 1.722(5)
Co3 B4 2.079(4)
Co3 B7 2.067(4)
Co3 B8 2.097(4)
Co3 C31 2.100(4)
Co3 C32 2.041(3)
Co3 C33 2.038(3)
Co3 C34 2.095(3)
Co3 C35 2.146(3)
B4 H4 1.08(4)
B4 B5 1.799(5)
B4 B8 1.820(6)
B4 B9 1.786(5)
B5 H5 1.10(3)
B5 B6 1.748(5)
B5 B9 1.774(6)
B5 B10 1.764(5)
B6 H6 1.06(4)
B6 B10 1.754(5)
B6 B11 1.750(5)
B7 H7 1.10(3)
B7 B8 1.807(5)
B7 B11 1.777(5)
B7 B12 1.769(5)
B8 H8 1.17(4)
B8 B9 1.771(5)
B8 B12 1.780(5)
B9 H9 1.10(4)
B9 B10 1.780(5)
B9 B12 1.795(5)
B10 H10 1.10(3)
B10 B11 1.778(5)
B10 B12 1.776(5)
B11 H11 1.07(4)
B11 B12 1.775(6)
B12 H12 1.06(4)
C31 H31 1.0000
C31 C32 1.417(6)
C31 C35 1.412(5)
C32 H32 1.0000
C32 C33 1.428(6)
C33 H33 1.0000
C33 C34 1.398(5)
C34 H34 1.0000
C34 C35 1.414(5)
C35 H35 1.0000
C1' C2' 1.664(5)
C1' Co3' 2.135(3)
C1' B4' 1.730(5)
C1' B5' 1.721(5)
C1' B6' 1.767(5)
C2' H2' 0.98(4)
C2' Co3' 2.043(3)
C2' B6' 1.732(5)
C2' B7' 1.730(5)
C2' B11' 1.722(5)
Co3' B4' 2.080(4)
Co3' B7' 2.062(4)
Co3' B8' 2.084(4)
Co3' C31' 2.084(3)
Co3' C32' 2.141(3)
Co3' C33' 2.092(3)
Co3' C34' 2.049(3)
Co3' C35' 2.041(3)
B4' H4' 1.13(4)
B4' B5' 1.810(5)
B4' B8' 1.814(6)
B4' B9' 1.795(6)
B5' H5' 1.02(4)
B5' B6' 1.749(5)
B5' B9' 1.772(5)
B5' B10' 1.767(6)
B6' H6' 1.02(3)
B6' B10' 1.759(5)
B6' B11' 1.751(6)
B7' H7' 1.03(4)
B7' B8' 1.799(6)
B7' B11' 1.774(6)
B7' B12' 1.782(5)
B8' H8' 1.09(4)
B8' B9' 1.779(6)
B8' B12' 1.797(6)
B9' H9' 1.15(4)
B9' B10' 1.770(6)
B9' B12' 1.794(6)
B10' H10' 1.05(4)
B10' B11' 1.778(5)
B10' B12' 1.767(6)
B11' H11' 1.08(4)
B11' B12' 1.778(6)
B12' H12' 1.13(4)
C31' H31' 1.0000
C31' C32' 1.417(5)
C31' C35' 1.404(6)
C32' H32' 1.0000
C32' C33' 1.414(5)
C33' H33' 1.0000
C33' C34' 1.421(6)
C34' H34' 1.0000
C34' C35' 1.414(6)
C35' H35' 1.0000
C2S N3S 1.134(5)
C2S C1S 1.449(5)
C1S H1SA 0.9800
C1S H1SB 0.9800
C1S H1SC 0.9800

loop_
_geom_torsion_atom_site_label_1
_geom_torsion_atom_site_label_2
_geom_torsion_atom_site_label_3
_geom_torsion_atom_site_label_4
_geom_torsion
C1 C2 B6 B5 -37.5(2)
C1 C2 B6 B10 -100.2(3)
C1 C2 B6 B11 -141.6(3)
C1 C2 B7 Co3 -51.3(2)
C1 C2 B7 B8 1.2(3)
C1 C2 B7 B11 103.5(3)
C1 C2 B7 B12 63.2(3)
C1 C2 B11 B6 36.6(3)
C1 C2 B11 B7 -106.5(3)
C1 C2 B11 B10 -4.1(3)
C1 C2 B11 B12 -66.4(3)
C1 B4 B5 B6 36.9(3)
C1 B4 B5 B9 137.8(3)
C1 B4 B5 B10 100.4(3)
C1 B4 B8 Co3 52.7(2)
C1 B4 B8 B7 3.2(3)
C1 B4 B8 B9 -97.8(3)
C1 B4 B8 B12 -58.5(3)
C1 B4 B9 B5 -36.6(2)
C1 B4 B9 B8 102.6(3)
C1 B4 B9 B10 0.4(3)
C1 B4 B9 B12 63.5(3)
C1 B5 B6 C2 36.6(2)
C1 B5 B6 B10 136.8(3)
C1 B5 B6 B11 98.2(3)
C1 B5 B9 B4 36.9(2)
C1 B5 B9 B8 -1.0(3)
C1 B5 B9 B10 -101.7(3)
C1 B5 B9 B12 -64.5(3)
C1 B5 B10 B6 -39.1(2)
C1 B5 B10 B9 99.5(3)
C1 B5 B10 B11 -1.7(4)
C1 B5 B10 B12 61.5(3)
C1 B6 B10 B5 37.7(2)
C1 B6 B10 B9 0.6(3)
C1 B6 B10 B11 -99.8(3)
C1 B6 B10 B12 -63.5(3)
C1 B6 B11 C2 -32.8(2)
C1 B6 B11 B7 0.4(3)
C1 B6 B11 B10 100.3(3)
C1 B6 B11 B12 64.0(3)
C1 C1' C2' Co3' 106.0(3)
C1 C1' C2' B6' -100.1(3)
C1 C1' C2' B7' 155.6(3)
C1 C1' C2' B11' -136.4(3)
C1 C1' B4' Co3' -104.5(3)
C1 C1' B4' B5' 105.9(3)
C1 C1' B4' B8' -155.4(3)
C1 C1' B4' B9' 142.7(3)
C1 C1' B5' B4' -118.8(3)
C1 C1' B5' B6' 101.4(3)
C1 C1' B5' B9' -156.5(3)
C1 C1' B5' B10' 140.3(3)
C1 C1' B6' C2' 113.6(3)
C1 C1' B6' B5' -109.9(3)
C1 C1' B6' B10' -148.5(3)
C1 C1' B6' B11' 147.7(3)
C2 C1 B4 Co3 48.47(19)
C2 C1 B4 B5 -101.4(3)
C2 C1 B4 B8 -2.6(3)
C2 C1 B4 B9 -64.5(3)
C2 C1 B5 B4 100.3(3)
C2 C1 B5 B6 -39.3(3)
C2 C1 B5 B9 62.9(3)
C2 C1 B5 B10 -0.8(3)
C2 C1 B6 B5 136.2(3)
C2 C1 B6 B10 97.7(3)
C2 C1 B6 B11 33.8(2)
C2 C1 C1' C2' 102.9(3)
C2 C1 C1' Co3' 176.4(2)
C2 C1 C1' B4' -107.8(3)
C2 C1 C1' B5' -32.1(4)
C2 C1 C1' B6' 34.9(4)
C2 B6 B10 B5 97.0(3)
C2 B6 B10 B9 59.9(3)
C2 B6 B10 B11 -40.5(2)
C2 B6 B10 B12 -4.2(3)
C2 B6 B11 B7 33.2(2)
C2 B6 B11 B10 133.1(3)
C2 B6 B11 B12 96.8(3)
C2 B7 B8 Co3 -52.22(19)
C2 B7 B8 B4 -2.6(3)
C2 B7 B8 B9 59.7(3)
C2 B7 B8 B12 98.6(3)
C2 B7 B11 B6 -33.6(2)
C2 B7 B11 B10 -97.0(3)
C2 B7 B11 B12 -133.8(3)
C2 B7 B12 B8 -98.9(3)
C2 B7 B12 B9 -60.4(3)
C2 B7 B12 B10 2.8(3)
C2 B7 B12 B11 39.7(2)
C2 B11 B12 B7 -39.8(2)
C2 B11 B12 B8 -2.0(3)
C2 B11 B12 B9 60.9(3)
C2 B11 B12 B10 99.1(3)
Co3 C1 C2 B6 153.6(2)
Co3 C1 C2 B7 49.5(2)
Co3 C1 C2 B11 117.7(3)
Co3 C1 B4 B5 -149.9(2)
Co3 C1 B4 B8 -51.0(2)
Co3 C1 B4 B9 -112.9(2)
Co3 C1 B5 B4 31.1(2)
Co3 C1 B5 B6 -108.4(2)
Co3 C1 B5 B9 -6.3(3)
Co3 C1 B5 B10 -69.9(3)
Co3 C1 B6 C2 -27.1(2)
Co3 C1 B6 B5 109.1(3)
Co3 C1 B6 B10 70.6(3)
Co3 C1 B6 B11 6.7(3)
Co3 C1 C1' C2' 176.2(2)
Co3 C1 C1' Co3' -110.3(2)
Co3 C1 C1' B4' -34.5(4)
Co3 C1 C1' B5' 41.2(3)
Co3 C1 C1' B6' 108.1(2)
Co3 C2 B6 C1 30.8(2)
Co3 C2 B6 B5 -6.7(4)
Co3 C2 B6 B10 -69.4(3)
Co3 C2 B6 B11 -110.8(3)
Co3 C2 B7 B8 52.5(2)
Co3 C2 B7 B11 154.8(2)
Co3 C2 B7 B12 114.5(2)
Co3 C2 B11 B6 115.7(3)
Co3 C2 B11 B7 -27.4(2)
Co3 C2 B11 B10 75.1(3)
Co3 C2 B11 B12 12.8(3)
Co3 B4 B5 C1 -32.0(2)
Co3 B4 B5 B6 4.9(4)
Co3 B4 B5 B9 105.8(3)
Co3 B4 B5 B10 68.4(3)
Co3 B4 B8 B7 -49.5(2)
Co3 B4 B8 B9 -150.5(2)
Co3 B4 B8 B12 -111.2(2)
Co3 B4 B9 B5 -109.2(3)
Co3 B4 B9 B8 29.9(2)
Co3 B4 B9 B10 -72.2(3)
Co3 B4 B9 B12 -9.2(4)
Co3 B7 B8 B4 49.6(2)
Co3 B7 B8 B9 111.9(3)
Co3 B7 B8 B12 150.9(2)
Co3 B7 B11 C2 26.0(2)
Co3 B7 B11 B6 -7.6(4)
Co3 B7 B11 B10 -71.0(3)
Co3 B7 B11 B12 -107.8(3)
Co3 B7 B12 B8 -30.1(2)
Co3 B7 B12 B9 8.4(4)
Co3 B7 B12 B10 71.6(3)
Co3 B7 B12 B11 108.6(3)
Co3 B8 B9 B4 -29.6(2)
Co3 B8 B9 B5 7.9(4)
Co3 B8 B9 B10 71.5(3)
Co3 B8 B9 B12 106.5(3)
Co3 B8 B12 B7 29.0(2)
Co3 B8 B12 B9 -107.4(3)
Co3 B8 B12 B10 -72.4(3)
Co3 B8 B12 B11 -8.4(4)
Co3 C31 C32 C33 -60.8(2)
Co3 C31 C35 C34 57.3(2)
Co3 C32 C33 C34 -62.6(2)
Co3 C33 C34 C35 -61.7(2)
Co3 C34 C35 C31 -57.5(2)
B4 C1 C2 Co3 -48.62(19)
B4 C1 C2 B6 105.0(3)
B4 C1 C2 B7 0.9(3)
B4 C1 C2 B11 69.1(3)
B4 C1 B5 B6 -139.6(3)
B4 C1 B5 B9 -37.4(2)
B4 C1 B5 B10 -101.0(3)
B4 C1 B6 C2 -98.1(3)
B4 C1 B6 B5 38.1(3)
B4 C1 B6 B10 -0.3(3)
B4 C1 B6 B11 -64.3(3)
B4 C1 C1' C2' -108.2(3)
B4 C1 C1' Co3' -34.7(4)
B4 C1 C1' B4' 41.1(5)
B4 C1 C1' B5' 116.8(3)
B4 C1 C1' B6' -176.2(3)
B4 B5 B6 C1 -35.8(2)
B4 B5 B6 C2 0.7(3)
B4 B5 B6 B10 101.0(3)
B4 B5 B6 B11 62.3(3)
B4 B5 B9 B8 -37.8(3)
B4 B5 B9 B10 -138.5(3)
B4 B5 B9 B12 -101.3(3)
B4 B5 B10 B6 -101.4(3)
B4 B5 B10 B9 37.2(2)
B4 B5 B10 B11 -64.0(3)
B4 B5 B10 B12 -0.8(3)
B4 B8 B9 B5 37.5(3)
B4 B8 B9 B10 101.0(3)
B4 B8 B9 B12 136.0(3)
B4 B8 B12 B7 97.6(3)
B4 B8 B12 B9 -38.8(2)
B4 B8 B12 B10 -3.8(3)
B4 B8 B12 B11 60.2(3)
B4 B9 B10 B5 -37.5(2)
B4 B9 B10 B6 -0.6(3)
B4 B9 B10 B11 62.1(3)
B4 B9 B10 B12 100.5(3)
B4 B9 B12 B7 0.5(4)
B4 B9 B12 B8 39.9(3)
B4 B9 B12 B10 -101.2(3)
B4 B9 B12 B11 -62.8(3)
B5 C1 C2 Co3 -114.6(2)
B5 C1 C2 B6 39.0(3)
B5 C1 C2 B7 -65.1(3)
B5 C1 C2 B11 3.1(3)
B5 C1 B4 Co3 149.9(2)
B5 C1 B4 B8 98.8(3)
B5 C1 B4 B9 36.9(2)
B5 C1 B6 C2 -136.2(3)
B5 C1 B6 B10 -38.5(2)
B5 C1 B6 B11 -102.4(3)
B5 C1 C1' C2' -32.4(4)
B5 C1 C1' Co3' 41.1(3)
B5 C1 C1' B4' 116.9(3)
B5 C1 C1' B5' -167.4(3)
B5 C1 C1' B6' -100.5(3)
B5 B4 B8 Co3 114.5(2)
B5 B4 B8 B7 65.0(3)
B5 B4 B8 B9 -36.0(2)
B5 B4 B8 B12 3.3(3)
B5 B4 B9 B8 139.1(3)
B5 B4 B9 B10 37.0(2)
B5 B4 B9 B12 100.0(3)
B5 B6 B10 B9 -37.1(3)
B5 B6 B10 B11 -137.5(3)
B5 B6 B10 B12 -101.2(3)
B5 B6 B11 C2 -94.7(3)
B5 B6 B11 B7 -61.5(3)
B5 B6 B11 B10 38.4(2)
B5 B6 B11 B12 2.1(3)
B5 B9 B10 B6 36.8(2)
B5 B9 B10 B11 99.6(3)
B5 B9 B10 B12 137.9(3)
B5 B9 B12 B7 64.5(3)
B5 B9 B12 B8 103.9(3)
B5 B9 B12 B10 -37.2(2)
B5 B9 B12 B11 1.1(3)
B5 B10 B11 C2 3.4(3)
B5 B10 B11 B6 -37.5(3)
B5 B10 B11 B7 65.2(3)
B5 B10 B11 B12 102.0(3)
B5 B10 B12 B7 -62.2(3)
B5 B10 B12 B8 2.9(3)
B5 B10 B12 B9 37.7(2)
B5 B10 B12 B11 -99.2(3)
B6 C1 C2 Co3 -153.6(2)
B6 C1 C2 B7 -104.1(3)
B6 C1 C2 B11 -35.9(3)
B6 C1 B4 Co3 112.9(2)
B6 C1 B4 B5 -37.0(2)
B6 C1 B4 B8 61.9(3)
B6 C1 B4 B9 0.0(3)
B6 C1 B5 B4 139.6(3)
B6 C1 B5 B9 102.2(3)
B6 C1 B5 B10 38.5(3)
B6 C1 C1' C2' 34.6(4)
B6 C1 C1' Co3' 108.1(2)
B6 C1 C1' B4' -176.1(3)
B6 C1 C1' B5' -100.4(3)
B6 C1 C1' B6' -33.4(3)
B6 C2 B7 Co3 -120.2(2)
B6 C2 B7 B8 -67.7(3)
B6 C2 B7 B11 34.6(2)
B6 C2 B7 B12 -5.7(3)
B6 C2 B11 B7 -143.1(3)
B6 C2 B11 B10 -40.7(2)
B6 C2 B11 B12 -103.0(3)
B6 B5 B9 B4 101.4(3)
B6 B5 B9 B8 63.6(3)
B6 B5 B9 B10 -37.1(2)
B6 B5 B9 B12 0.1(3)
B6 B5 B10 B9 138.6(3)
B6 B5 B10 B11 37.4(3)
B6 B5 B10 B12 100.6(3)
B6 B10 B11 C2 40.9(2)
B6 B10 B11 B7 102.8(3)
B6 B10 B11 B12 139.5(3)
B6 B10 B12 B7 1.0(3)
B6 B10 B12 B8 66.0(3)
B6 B10 B12 B9 100.9(3)
B6 B10 B12 B11 -36.0(2)
B6 B11 B12 B7 -102.7(3)
B6 B11 B12 B8 -64.8(3)
B6 B11 B12 B9 -2.0(3)
B6 B11 B12 B10 36.2(2)
B7 C2 B6 C1 106.5(3)
B7 C2 B6 B5 69.0(3)
B7 C2 B6 B10 6.3(3)
B7 C2 B6 B11 -35.1(3)
B7 C2 B11 B6 143.1(3)
B7 C2 B11 B10 102.4(3)
B7 C2 B11 B12 40.1(2)
B7 B8 B9 B4 -97.8(3)
B7 B8 B9 B5 -60.4(3)
B7 B8 B9 B10 3.2(4)
B7 B8 B9 B12 38.2(2)
B7 B8 B12 B9 -136.4(3)
B7 B8 B12 B10 -101.4(3)
B7 B8 B12 B11 -37.4(3)
B7 B11 B12 B8 37.9(3)
B7 B11 B12 B9 100.7(3)
B7 B11 B12 B10 138.9(3)
B8 B4 B5 C1 -102.0(3)
B8 B4 B5 B6 -65.1(3)
B8 B4 B5 B9 35.8(2)
B8 B4 B5 B10 -1.6(3)
B8 B4 B9 B5 -139.1(3)
B8 B4 B9 B10 -102.2(3)
B8 B4 B9 B12 -39.1(3)
B8 B7 B11 C2 96.9(3)
B8 B7 B11 B6 63.3(3)
B8 B7 B11 B10 0.0(3)
B8 B7 B11 B12 -36.8(3)
B8 B7 B12 B9 38.5(3)
B8 B7 B12 B10 101.7(3)
B8 B7 B12 B11 138.7(3)
B8 B9 B10 B5 -102.8(3)
B8 B9 B10 B6 -66.0(3)
B8 B9 B10 B11 -3.3(4)
B8 B9 B10 B12 35.1(3)
B8 B9 B12 B7 -39.3(3)
B8 B9 B12 B10 -141.0(3)
B8 B9 B12 B11 -102.7(3)
B9 B4 B5 C1 -137.8(3)
B9 B4 B5 B6 -101.0(3)
B9 B4 B5 B10 -37.4(2)
B9 B4 B8 Co3 150.5(2)
B9 B4 B8 B7 101.0(3)
B9 B4 B8 B12 39.3(2)
B9 B5 B6 C1 -99.5(3)
B9 B5 B6 C2 -62.9(3)
B9 B5 B6 B10 37.3(3)
B9 B5 B6 B11 -1.3(3)
B9 B5 B10 B6 -138.6(3)
B9 B5 B10 B11 -101.2(3)
B9 B5 B10 B12 -38.0(2)
B9 B8 B12 B7 136.4(3)
B9 B8 B12 B10 35.0(3)
B9 B8 B12 B11 99.0(3)
B9 B10 B11 C2 -59.8(3)
B9 B10 B11 B6 -100.8(3)
B9 B10 B11 B7 2.0(3)
B9 B10 B11 B12 38.7(2)
B9 B10 B12 B7 -99.9(3)
B9 B10 B12 B8 -34.9(3)
B9 B10 B12 B11 -136.9(3)
B10 B5 B6 C1 -136.8(3)
B10 B5 B6 C2 -100.2(3)
B10 B5 B6 B11 -38.6(2)
B10 B5 B9 B4 138.5(3)
B10 B5 B9 B8 100.7(3)
B10 B5 B9 B12 37.2(2)
B10 B6 B11 C2 -133.1(3)
B10 B6 B11 B7 -99.9(3)
B10 B6 B11 B12 -36.4(2)
B10 B9 B12 B7 101.7(3)
B10 B9 B12 B8 141.0(3)
B10 B9 B12 B11 38.3(2)
B10 B11 B12 B7 -138.9(3)
B10 B11 B12 B8 -101.0(3)
B10 B11 B12 B9 -38.2(2)
B11 C2 B6 C1 141.6(3)
B11 C2 B6 B5 104.1(3)
B11 C2 B6 B10 41.5(2)
B11 C2 B7 Co3 -154.8(2)
B11 C2 B7 B8 -102.3(3)
B11 C2 B7 B12 -40.3(2)
B11 B6 B10 B5 137.5(3)
B11 B6 B10 B9 100.4(3)
B11 B6 B10 B12 36.3(3)
B11 B7 B8 Co3 -113.8(2)
B11 B7 B8 B4 -64.2(3)
B11 B7 B8 B9 -1.9(4)
B11 B7 B8 B12 37.0(3)
B11 B7 B12 B8 -138.7(3)
B11 B7 B12 B9 -100.2(3)
B11 B7 B12 B10 -37.0(2)
B11 B10 B12 B7 37.0(2)
B11 B10 B12 B8 102.0(3)
B11 B10 B12 B9 136.9(3)
B12 B7 B8 Co3 -150.9(2)
B12 B7 B8 B4 -101.2(3)
B12 B7 B8 B9 -39.0(3)
B12 B7 B11 C2 133.8(3)
B12 B7 B11 B6 100.2(3)
B12 B7 B11 B10 36.8(3)
B12 B8 B9 B4 -136.0(3)
B12 B8 B9 B5 -98.6(3)
B12 B8 B9 B10 -35.0(3)
B12 B9 B10 B5 -137.9(3)
B12 B9 B10 B6 -101.1(3)
B12 B9 B10 B11 -38.4(2)
B12 B10 B11 C2 -98.5(3)
B12 B10 B11 B6 -139.5(3)
B12 B10 B11 B7 -36.7(3)
C31 C32 C33 Co3 62.6(2)
C31 C32 C33 C34 0.0(4)
C32 C31 C35 Co3 -58.7(2)
C32 C31 C35 C34 -1.4(4)
C32 C33 C34 Co3 60.8(2)
C32 C33 C34 C35 -0.9(4)
C33 C34 C35 Co3 58.9(2)
C33 C34 C35 C31 1.4(4)
C35 C31 C32 Co3 61.6(2)
C35 C31 C32 C33 0.8(4)
C1' C1 C2 Co3 105.8(3)
C1' C1 C2 B6 -100.6(3)
C1' C1 C2 B7 155.3(3)
C1' C1 C2 B11 -136.5(3)
C1' C1 B4 Co3 -103.8(3)
C1' C1 B4 B5 106.3(3)
C1' C1 B4 B8 -154.8(3)
C1' C1 B4 B9 143.3(3)
C1' C1 B5 B4 -119.2(3)
C1' C1 B5 B6 101.2(3)
C1' C1 B5 B9 -156.6(3)
C1' C1 B5 B10 139.7(3)
C1' C1 B6 C2 113.1(3)
C1' C1 B6 B5 -110.7(3)
C1' C1 B6 B10 -149.1(3)
C1' C1 B6 B11 146.9(3)
C1' C2' B6' B5' -37.2(2)
C1' C2' B6' B10' -99.8(3)
C1' C2' B6' B11' -141.3(3)
C1' C2' B7' Co3' -51.4(2)
C1' C2' B7' B8' 0.9(4)
C1' C2' B7' B11' 103.7(3)
C1' C2' B7' B12' 63.4(3)
C1' C2' B11' B6' 37.0(3)
C1' C2' B11' B7' -106.2(3)
C1' C2' B11' B10' -3.8(4)
C1' C2' B11' B12' -65.7(3)
C1' B4' B5' B6' 36.7(3)
C1' B4' B5' B9' 137.5(3)
C1' B4' B5' B10' 100.4(3)
C1' B4' B8' Co3' 52.7(2)
C1' B4' B8' B7' 3.3(4)
C1' B4' B8' B9' -97.2(3)
C1' B4' B8' B12' -59.0(3)
C1' B4' B9' B5' -36.5(2)
C1' B4' B9' B8' 102.3(3)
C1' B4' B9' B10' 0.7(3)
C1' B4' B9' B12' 63.8(3)
C1' B5' B6' C2' 36.3(2)
C1' B5' B6' B10' 136.5(3)
C1' B5' B6' B11' 98.1(3)
C1' B5' B9' B4' 37.0(2)
C1' B5' B9' B8' -0.7(4)
C1' B5' B9' B10' -101.6(3)
C1' B5' B9' B12' -64.8(3)
C1' B5' B10' B6' -39.4(2)
C1' B5' B10' B9' 99.2(3)
C1' B5' B10' B11' -2.2(4)
C1' B5' B10' B12' 61.4(3)
C1' B6' B10' B5' 37.8(2)
C1' B6' B10' B9' 0.7(3)
C1' B6' B10' B11' -99.9(3)
C1' B6' B10' B12' -63.8(3)
C1' B6' B11' C2' -33.1(2)
C1' B6' B11' B7' 0.1(3)
C1' B6' B11' B10' 100.0(3)
C1' B6' B11' B12' 64.2(3)
C2' C1' B4' Co3' 48.1(2)
C2' C1' B4' B5' -101.5(3)
C2' C1' B4' B8' -2.8(3)
C2' C1' B4' B9' -64.6(3)
C2' C1' B5' B4' 100.8(3)
C2' C1' B5' B6' -39.0(2)
C2' C1' B5' B9' 63.1(3)
C2' C1' B5' B10' -0.1(3)
C2' C1' B6' B5' 136.5(3)
C2' C1' B6' B10' 97.9(3)
C2' C1' B6' B11' 34.1(2)
C2' B6' B10' B5' 97.0(3)
C2' B6' B10' B9' 60.0(3)
C2' B6' B10' B11' -40.6(3)
C2' B6' B10' B12' -4.5(4)
C2' B6' B11' B7' 33.2(2)
C2' B6' B11' B10' 133.1(3)
C2' B6' B11' B12' 97.3(3)
C2' B7' B8' Co3' -52.2(2)
C2' B7' B8' B4' -2.5(3)
C2' B7' B8' B9' 60.2(3)
C2' B7' B8' B12' 98.9(3)
C2' B7' B11' B6' -33.4(2)
C2' B7' B11' B10' -96.9(3)
C2' B7' B11' B12' -133.8(3)
C2' B7' B12' B8' -98.6(3)
C2' B7' B12' B9' -60.3(3)
C2' B7' B12' B10' 2.5(4)
C2' B7' B12' B11' 39.7(3)
C2' B11' B12' B7' -40.0(3)
C2' B11' B12' B8' -2.5(3)
C2' B11' B12' B9' 60.1(3)
C2' B11' B12' B10' 98.6(3)
Co3' C1' C2' B6' 153.9(2)
Co3' C1' C2' B7' 49.5(2)
Co3' C1' C2' B11' 117.6(3)
Co3' C1' B4' B5' -149.6(2)
Co3' C1' B4' B8' -50.9(2)
Co3' C1' B4' B9' -112.8(2)
Co3' C1' B5' B4' 31.6(2)
Co3' C1' B5' B6' -108.2(3)
Co3' C1' B5' B9' -6.1(3)
Co3' C1' B5' B10' -69.3(3)
Co3' C1' B6' C2' -26.8(2)
Co3' C1' B6' B5' 109.7(2)
Co3' C1' B6' B10' 71.1(3)
Co3' C1' B6' B11' 7.3(3)
Co3' C2' B6' C1' 30.6(2)
Co3' C2' B6' B5' -6.6(4)
Co3' C2' B6' B10' -69.2(3)
Co3' C2' B6' B11' -110.7(3)
Co3' C2' B7' B8' 52.4(2)
Co3' C2' B7' B11' 155.1(2)
Co3' C2' B7' B12' 114.9(3)
Co3' C2' B11' B6' 116.2(3)
Co3' C2' B11' B7' -27.0(2)
Co3' C2' B11' B10' 75.4(3)
Co3' C2' B11' B12' 13.5(4)
Co3' B4' B5' C1' -32.0(2)
Co3' B4' B5' B6' 4.7(4)
Co3' B4' B5' B9' 105.5(3)
Co3' B4' B5' B10' 68.4(3)
Co3' B4' B8' B7' -49.4(2)
Co3' B4' B8' B9' -149.9(3)
Co3' B4' B8' B12' -111.7(3)
Co3' B4' B9' B5' -108.5(3)
Co3' B4' B9' B8' 30.3(3)
Co3' B4' B9' B10' -71.4(3)
Co3' B4' B9' B12' -8.3(4)
Co3' B7' B8' B4' 49.6(2)
Co3' B7' B8' B9' 112.4(3)
Co3' B7' B8' B12' 151.0(2)
Co3' B7' B11' C2' 25.6(2)
Co3' B7' B11' B6' -7.8(4)
Co3' B7' B11' B10' -71.3(3)
Co3' B7' B11' B12' -108.2(3)
Co3' B7' B12' B8' -30.0(3)
Co3' B7' B12' B9' 8.4(4)
Co3' B7' B12' B10' 71.2(3)
Co3' B7' B12' B11' 108.4(3)
Co3' B8' B9' B4' -30.4(3)
Co3' B8' B9' B5' 7.4(4)
Co3' B8' B9' B10' 71.2(4)
Co3' B8' B9' B12' 106.8(3)
Co3' B8' B12' B7' 29.1(2)
Co3' B8' B12' B9' -107.4(3)
Co3' B8' B12' B10' -71.9(3)
Co3' B8' B12' B11' -8.1(4)
Co3' C31' C32' C33' -57.3(2)
Co3' C31' C35' C34' 60.7(2)
Co3' C32' C33' C34' -59.2(2)
Co3' C33' C34' C35' -60.6(2)
Co3' C34' C35' C31' -61.7(2)
B4' C1' C2' Co3' -48.4(2)
B4' C1' C2' B6' 105.5(3)
B4' C1' C2' B7' 1.2(3)
B4' C1' C2' B11' 69.2(3)
B4' C1' B5' B6' -139.8(3)
B4' C1' B5' B9' -37.7(3)
B4' C1' B5' B10' -100.9(3)
B4' C1' B6' C2' -98.2(3)
B4' C1' B6' B5' 38.3(3)
B4' C1' B6' B10' -0.3(3)
B4' C1' B6' B11' -64.1(3)
B4' B5' B6' C1' -35.6(2)
B4' B5' B6' C2' 0.7(3)
B4' B5' B6' B10' 100.9(3)
B4' B5' B6' B11' 62.5(3)
B4' B5' B9' B8' -37.7(3)
B4' B5' B9' B10' -138.6(3)
B4' B5' B9' B12' -101.8(3)
B4' B5' B10' B6' -101.4(3)
B4' B5' B10' B9' 37.2(2)
B4' B5' B10' B11' -64.2(3)
B4' B5' B10' B12' -0.7(3)
B4' B8' B9' B5' 37.7(3)
B4' B8' B9' B10' 101.6(3)
B4' B8' B9' B12' 137.2(3)
B4' B8' B12' B7' 98.3(3)
B4' B8' B12' B9' -38.1(2)
B4' B8' B12' B10' -2.6(4)
B4' B8' B12' B11' 61.1(3)
B4' B9' B10' B5' -37.6(3)
B4' B9' B10' B6' -0.9(4)
B4' B9' B10' B11' 61.8(3)
B4' B9' B10' B12' 100.8(3)
B4' B9' B12' B7' 0.1(4)
B4' B9' B12' B8' 38.8(3)
B4' B9' B12' B10' -101.5(3)
B4' B9' B12' B11' -62.7(3)
B5' C1' C2' Co3' -115.1(2)
B5' C1' C2' B6' 38.8(2)
B5' C1' C2' B7' -65.5(3)
B5' C1' C2' B11' 2.5(3)
B5' C1' B4' Co3' 149.6(2)
B5' C1' B4' B8' 98.7(3)
B5' C1' B4' B9' 36.8(3)
B5' C1' B6' C2' -136.5(3)
B5' C1' B6' B10' -38.7(2)
B5' C1' B6' B11' -102.4(3)
B5' B4' B8' Co3' 113.9(2)
B5' B4' B8' B7' 64.5(3)
B5' B4' B8' B9' -36.0(3)
B5' B4' B8' B12' 2.2(3)
B5' B4' B9' B8' 138.8(3)
B5' B4' B9' B10' 37.2(3)
B5' B4' B9' B12' 100.3(3)
B5' B6' B10' B9' -37.0(2)
B5' B6' B10' B11' -137.7(3)
B5' B6' B10' B12' -101.6(3)
B5' B6' B11' C2' -94.8(3)
B5' B6' B11' B7' -61.6(3)
B5' B6' B11' B10' 38.3(3)
B5' B6' B11' B12' 2.5(4)
B5' B9' B10' B6' 36.8(2)
B5' B9' B10' B11' 99.4(3)
B5' B9' B10' B12' 138.5(3)
B5' B9' B12' B7' 64.6(3)
B5' B9' B12' B8' 103.3(3)
B5' B9' B12' B10' -37.0(2)
B5' B9' B12' B11' 1.8(3)
B5' B10' B11' C2' 3.5(3)
B5' B10' B11' B6' -37.3(3)
B5' B10' B11' B7' 65.5(3)
B5' B10' B11' B12' 102.7(3)
B5' B10' B12' B7' -61.9(3)
B5' B10' B12' B8' 2.1(4)
B5' B10' B12' B9' 37.5(2)
B5' B10' B12' B11' -98.9(3)
B6' C1' C2' Co3' -153.9(2)
B6' C1' C2' B7' -104.3(3)
B6' C1' C2' B11' -36.3(3)
B6' C1' B4' Co3' 112.6(2)
B6' C1' B4' B5' -37.0(2)
B6' C1' B4' B8' 61.7(3)
B6' C1' B4' B9' -0.2(3)
B6' C1' B5' B4' 139.8(3)
B6' C1' B5' B9' 102.1(3)
B6' C1' B5' B10' 38.9(3)
B6' C2' B7' Co3' -120.5(3)
B6' C2' B7' B8' -68.1(3)
B6' C2' B7' B11' 34.6(3)
B6' C2' B7' B12' -5.6(4)
B6' C2' B11' B7' -143.2(3)
B6' C2' B11' B10' -40.8(3)
B6' C2' B11' B12' -102.7(3)
B6' B5' B9' B4' 101.5(3)
B6' B5' B9' B8' 63.8(4)
B6' B5' B9' B10' -37.1(2)
B6' B5' B9' B12' -0.3(3)
B6' B5' B10' B9' 138.6(3)
B6' B5' B10' B11' 37.2(3)
B6' B5' B10' B12' 100.8(3)
B6' B10' B11' C2' 40.8(2)
B6' B10' B11' B7' 102.8(3)
B6' B10' B11' B12' 139.9(3)
B6' B10' B12' B7' 1.3(4)
B6' B10' B12' B8' 65.2(3)
B6' B10' B12' B9' 100.6(3)
B6' B10' B12' B11' -35.7(3)
B6' B11' B12' B7' -102.7(3)
B6' B11' B12' B8' -65.2(3)
B6' B11' B12' B9' -2.6(3)
B6' B11' B12' B10' 35.9(3)
B7' C2' B6' C1' 106.3(3)
B7' C2' B6' B5' 69.1(3)
B7' C2' B6' B10' 6.4(4)
B7' C2' B6' B11' -35.0(3)
B7' C2' B11' B6' 143.2(3)
B7' C2' B11' B10' 102.4(3)
B7' C2' B11' B12' 40.5(3)
B7' B8' B9' B4' -98.9(3)
B7' B8' B9' B5' -61.2(4)
B7' B8' B9' B10' 2.7(4)
B7' B8' B9' B12' 38.3(3)
B7' B8' B12' B9' -136.5(3)
B7' B8' B12' B10' -101.0(3)
B7' B8' B12' B11' -37.2(3)
B7' B11' B12' B8' 37.5(3)
B7' B11' B12' B9' 100.1(3)
B7' B11' B12' B10' 138.6(3)
B8' B4' B5' C1' -101.4(3)
B8' B4' B5' B6' -64.7(3)
B8' B4' B5' B9' 36.1(3)
B8' B4' B5' B10' -1.0(3)
B8' B4' B9' B5' -138.8(3)
B8' B4' B9' B10' -101.7(3)
B8' B4' B9' B12' -38.6(3)
B8' B7' B11' C2' 96.4(3)
B8' B7' B11' B6' 63.0(3)
B8' B7' B11' B10' -0.5(4)
B8' B7' B11' B12' -37.4(3)
B8' B7' B12' B9' 38.3(3)
B8' B7' B12' B10' 101.1(3)
B8' B7' B12' B11' 138.3(3)
B8' B9' B10' B5' -102.5(3)
B8' B9' B10' B6' -65.7(3)
B8' B9' B10' B11' -3.1(4)
B8' B9' B10' B12' 36.0(3)
B8' B9' B12' B7' -38.7(3)
B8' B9' B12' B10' -140.3(3)
B8' B9' B12' B11' -101.5(3)
B9' B4' B5' C1' -137.5(3)
B9' B4' B5' B6' -100.8(3)
B9' B4' B5' B10' -37.1(3)
B9' B4' B8' Co3' 149.9(3)
B9' B4' B8' B7' 100.5(3)
B9' B4' B8' B12' 38.2(3)
B9' B5' B6' C1' -99.4(3)
B9' B5' B6' C2' -63.1(3)
B9' B5' B6' B10' 37.1(3)
B9' B5' B6' B11' -1.3(3)
B9' B5' B10' B6' -138.6(3)
B9' B5' B10' B11' -101.4(3)
B9' B5' B10' B12' -37.8(3)
B9' B8' B12' B7' 136.5(3)
B9' B8' B12' B10' 35.5(3)
B9' B8' B12' B11' 99.2(3)
B9' B10' B11' C2' -59.8(3)
B9' B10' B11' B6' -100.6(3)
B9' B10' B11' B7' 2.2(4)
B9' B10' B11' B12' 39.4(3)
B9' B10' B12' B7' -99.3(3)
B9' B10' B12' B8' -35.4(3)
B9' B10' B12' B11' -136.3(3)
B10' B5' B6' C1' -136.5(3)
B10' B5' B6' C2' -100.2(3)
B10' B5' B6' B11' -38.4(3)
B10' B5' B9' B4' 138.6(3)
B10' B5' B9' B8' 100.9(3)
B10' B5' B9' B12' 36.8(2)
B10' B6' B11' C2' -133.1(3)
B10' B6' B11' B7' -99.9(3)
B10' B6' B11' B12' -35.8(3)
B10' B9' B12' B7' 101.6(3)
B10' B9' B12' B8' 140.3(3)
B10' B9' B12' B11' 38.8(3)
B10' B11' B12' B7' -138.6(3)
B10' B11' B12' B8' -101.1(3)
B10' B11' B12' B9' -38.5(3)
B11' C2' B6' C1' 141.3(3)
B11' C2' B6' B5' 104.1(3)
B11' C2' B6' B10' 41.4(3)
B11' C2' B7' Co3' -155.1(2)
B11' C2' B7' B8' -102.7(3)
B11' C2' B7' B12' -40.2(3)
B11' B6' B10' B5' 137.7(3)
B11' B6' B10' B9' 100.6(3)
B11' B6' B10' B12' 36.1(3)
B11' B7' B8' Co3' -113.7(3)
B11' B7' B8' B4' -64.0(3)
B11' B7' B8' B9' -1.3(4)
B11' B7' B8' B12' 37.3(3)
B11' B7' B12' B8' -138.3(3)
B11' B7' B12' B9' -100.0(3)
B11' B7' B12' B10' -37.2(3)
B11' B10' B12' B7' 37.0(3)
B11' B10' B12' B8' 100.9(3)
B11' B10' B12' B9' 136.3(3)
B12' B7' B8' Co3' -151.0(2)
B12' B7' B8' B4' -101.4(3)
B12' B7' B8' B9' -38.6(3)
B12' B7' B11' C2' 133.8(3)
B12' B7' B11' B6' 100.4(3)
B12' B7' B11' B10' 36.9(3)
B12' B8' B9' B4' -137.2(3)
B12' B8' B9' B5' -99.4(3)
B12' B8' B9' B10' -35.6(3)
B12' B9' B10' B5' -138.5(3)
B12' B9' B10' B6' -101.7(3)
B12' B9' B10' B11' -39.0(3)
B12' B10' B11' C2' -99.2(3)
B12' B10' B11' B6' -139.9(3)
B12' B10' B11' B7' -37.2(3)
C31' C32' C33' Co3' 57.1(2)
C31' C32' C33' C34' -2.2(4)
C32' C31' C35' Co3' -62.2(2)
C32' C31' C35' C34' -1.5(4)
C32' C33' C34' Co3' 61.8(2)
C32' C33' C34' C35' 1.2(4)
C33' C34' C35' Co3' 61.9(2)
C33' C34' C35' C31' 0.2(4)
C35' C31' C32' Co3' 59.6(2)
C35' C31' C32' C33' 2.3(4)
